data_7100191
loop_
_publ_author_name
'Tao Yang'
'Guobao Li'
'Liping You'
'Jing Ju'
'Fuhui Liao'
'Jianhua Lin'

_publ_section_title
;
MCuB7O12 nH2O (M=Na, K ): A new copper borate with
14-ring channel
;
_journal_name_full 'Chemical Communications'
_journal_paper_doi 10.1039/b506901g
_journal_year 2005
_chemical_formula_iupac 'H2 B7 O13 Cu1 Na1'
_chemical_formula_moiety 'H2 B7 O13 Cu1 Na1'
_chemical_formula_structural NaCu(B7O12)*H2O
_chemical_formula_sum 'B7 Cu H2 Na O13'
_chemical_formula_weight 372.20
_space_group_IT_number 58
_symmetry_cell_setting orthorhombic
_symmetry_space_group_name_Hall '-P 2 2n'
_symmetry_space_group_name_H-M 'P n n m'
_cell_angle_alpha 90
_cell_angle_beta 90
_cell_angle_gamma 90
_cell_formula_units_Z 4
_cell_length_a 12.7372
_cell_length_b 4.69546
_cell_length_c 15.17928
_cell_measurement_temperature 295
_cell_volume 907.8274
_diffrn_ambient_temperature 295
_exptl_crystal_density_diffrn 2.135
_pd_proc_ls_prof_R_factor 0.038
_pd_proc_ls_prof_wR_factor 0.053
_cod_depositor_comments
;
The following automatic conversions were performed:
'_symmetry_cell_setting' value 'Orthorhombic' changed to 'orthorhombic'
according to '/home/saulius/struct/CIF-dictionaries/cif_core.dic'
dictionary named 'cif_core.dic' version 2.4.1 from 2010-06-29.

Automatic conversion script
Id: cif_fix_enum 1527 2010-12-29 10:47:43Z saulius 
;
_cod_original_formula_sum NaCuB7O12.H2O
_cod_database_code 7100191

loop_
_symmetry_equiv_pos_as_xyz
'-x, -y, -z'
'-x, -y, z'
'-x+1/2, y+1/2, -z+1/2'
'-x+1/2, y+1/2, z+1/2'
'x, y, -z'
'x, y, z'
'x+1/2, -y+1/2, -z+1/2'
'x+1/2, -y+1/2, z+1/2'

loop_
_atom_site_label
_atom_site_type_symbol
_atom_site_symmetry_multiplicity
_atom_site_fract_x
_atom_site_fract_y
_atom_site_fract_z
_atom_site_occupancy
_atom_site_U_iso_or_equiv
Cu Cu 4 0 0 0.4004(4) 1 0.0093(4)
Na Na 4 0.20943(1) 0.4090(4) 0 1 0.0783(2)
B1 B 8 0.17403(7) 0.411(2) 0.3467(1) 1 0.0088(2)
B2 B 8 0.06223(8) 0.2065(1) 0.2181(3) 1 0.0088(2)
B3 B 8 0.18460(2) 0.5608(9) 0.191(3) 1 0.0088(2)
B4 B 4 0.12175(3) 0.4382(9) 0.5 1 0.0088(2)
O1 O 8 0.07946(5) 0.2303(8) 0.3102(7) 1 0.0051(1)
O2 O 4 0.06973(4) 0.1811(2) 0.5 1 0.0051(1)
O3 O 8 0.2024(5) 0.6145(2) 0.2789(1) 1 0.0051(1)
O4 O 8 0.25526(3) 0.2111(1) 0.3695(5) 1 0.0051(1)
O5 O 8 0.14022(5) 0.5729(5) 0.4227(6) 1 0.0051(1)
O6 O 8 0.11137(2) 0.3772(5) 0.1613(1) 1 0.0051(1)
O7 O 4 0 0 0.1850(8) 1 0.0051(1)
O8 O 4 0.90182(4) 0.0473(6) 0 1 0.1591(2)
